data_7154894
loop_
_publ_author_name
'Rast, Slavko'
'Modec, Barbara'
'Stephan, Michel'
'Mohar, Barbara'

_publ_section_title
;
 \g-Sultam-cored N,N-ligands in the ruthenium(ii)-catalyzed asymmetric
 transfer hydrogenation of aryl ketones.
;
_journal_issue 6
_journal_name_full 'Organic &amp; biomolecular chemistry'
_journal_page_first 2112
_journal_page_last 2120
_journal_paper_doi 10.1039/c5ob02352a
_journal_volume 14
_journal_year 2016
_chemical_formula_sum 'C11 H12 O3'
_chemical_formula_weight 192.21
_chemical_name_systematic
; 
 ? 
;
_space_group_IT_number 19
_symmetry_cell_setting orthorhombic
_symmetry_space_group_name_Hall 'P 2ac 2ab'
_symmetry_space_group_name_H-M 'P 21 21 21'
_atom_sites_solution_hydrogens geom
_atom_sites_solution_primary direct
_atom_sites_solution_secondary difmap
_audit_creation_method SHELXL-97
_audit_update_record
;
2016-01-08 deposited with the CCDC.
2016-01-08 downloaded from the CCDC.
;
_cell_angle_alpha 90.00
_cell_angle_beta 90.00
_cell_angle_gamma 90.00
_cell_formula_units_Z 4
_cell_length_a 4.79020(10)
_cell_length_b 12.6722(2)
_cell_length_c 16.8843(3)
_cell_measurement_reflns_used 2070
_cell_measurement_temperature 293(2)
_cell_measurement_theta_max 74.79
_cell_measurement_theta_min 4.36
_cell_volume 1024.92(3)
_computing_cell_refinement 'CrysAlis PRO (Agilent, 2011)'
_computing_data_collection 'CrysAlis PRO (Agilent, 2011)'
_computing_data_reduction 'CrysAlis PRO (Agilent, 2011)'
_computing_molecular_graphics 'ORTEP3 for Windows (Farrugia, 1997)'
_computing_publication_material
;
SHELXL-97 (Sheldrick, 1997), PLATON (Spek, 2003)
;
_computing_structure_refinement 'SHELX-97 (Sheldrick, 2008)'
_computing_structure_solution 'SHELX-97 (Sheldrick, 2008)'
_diffrn_ambient_temperature 293(2)
_diffrn_measured_fraction_theta_full 0.998
_diffrn_measured_fraction_theta_max 0.999
_diffrn_measurement_device_type 'SuperNova, Dual, Cu at zero, Atlas'
_diffrn_radiation_monochromator mirror
_diffrn_radiation_source 'SuperNova (Cu) X-ray Source'
_diffrn_radiation_type CuK\a
_diffrn_radiation_wavelength 1.54184
_diffrn_reflns_av_R_equivalents 0.0331
_diffrn_reflns_av_sigmaI/netI 0.0141
_diffrn_reflns_limit_h_max 5
_diffrn_reflns_limit_h_min -5
_diffrn_reflns_limit_k_max 15
_diffrn_reflns_limit_k_min -15
_diffrn_reflns_limit_l_max 21
_diffrn_reflns_limit_l_min -21
_diffrn_reflns_number 17698
_diffrn_reflns_theta_full 74.79
_diffrn_reflns_theta_max 74.79
_diffrn_reflns_theta_min 4.36
_exptl_absorpt_coefficient_mu 0.745
_exptl_absorpt_correction_T_max 0.9853
_exptl_absorpt_correction_T_min 0.9292
_exptl_absorpt_correction_type multi-scan
_exptl_absorpt_process_details '(CrysAlis PRO; Agilent, 2011)'
_exptl_crystal_colour colourless
_exptl_crystal_density_diffrn 1.246
_exptl_crystal_density_method 'not measured'
_exptl_crystal_description needle
_exptl_crystal_F_000 408
_exptl_crystal_size_max 0.10
_exptl_crystal_size_mid 0.02
_exptl_crystal_size_min 0.02
_refine_diff_density_max 0.192
_refine_diff_density_min -0.189
_refine_diff_density_rms 0.031
_refine_ls_abs_structure_details 'Flack H D (1983), Acta Cryst. A39, 876-881'
_refine_ls_abs_structure_Flack 0.1(3)
_refine_ls_extinction_coef 0.0135(16)
_refine_ls_extinction_expression Fc^*^=kFc[1+0.001xFc^2^\l^3^/sin(2\q)]^-1/4^
_refine_ls_extinction_method SHELXL
_refine_ls_goodness_of_fit_ref 1.062
_refine_ls_hydrogen_treatment mixed
_refine_ls_matrix_type full
_refine_ls_number_parameters 141
_refine_ls_number_reflns 2070
_refine_ls_number_restraints 0
_refine_ls_restrained_S_all 1.062
_refine_ls_R_factor_all 0.0440
_refine_ls_R_factor_gt 0.0418
_refine_ls_shift/su_max 0.008
_refine_ls_shift/su_mean 0.000
_refine_ls_structure_factor_coef Fsqd
_refine_ls_weighting_details 'calc w=1/[\s^2^(Fo^2^)+(0.0673P)^2^+0.1180P] where P=(Fo^2^+2Fc^2^)/3'
_refine_ls_weighting_scheme calc
_refine_ls_wR_factor_gt 0.1174
_refine_ls_wR_factor_ref 0.1206
_reflns_number_gt 1947
_reflns_number_total 2070
_reflns_threshold_expression >2sigma(I)
_cod_data_source_file c5ob02352a2.cif
_cod_data_source_block S7-reduced
_cod_depositor_comments 'Adding full bibliography for 7154891--7154894.cif.'
_cod_database_code 7154894

loop_
_symmetry_equiv_pos_as_xyz
'x, y, z'
'-x+1/2, -y, z+1/2'
'x+1/2, -y+1/2, -z'
'-x, y+1/2, -z+1/2'

loop_
_atom_site_label
_atom_site_type_symbol
_atom_site_fract_x
_atom_site_fract_y
_atom_site_fract_z
_atom_site_U_iso_or_equiv
_atom_site_adp_type
_atom_site_occupancy
_atom_site_symmetry_multiplicity
_atom_site_calc_flag
_atom_site_refinement_flags
O1 O 0.3878(3) 0.70350(10) 0.50193(15) 0.1031(7) Uani 1 1 d .
O10 O -0.0538(5) 0.48975(15) 0.29063(10) 0.1049(7) Uani 1 1 d .
O11 O 0.0933(4) 0.32638(13) 0.31044(9) 0.0916(5) Uani 1 1 d .
C1 C 0.4329(4) 0.59629(13) 0.48132(15) 0.0694(5) Uani 1 1 d .
C2 C 0.3769(5) 0.57241(15) 0.39414(14) 0.0772(6) Uani 1 1 d .
H2A H 0.5445 0.5826 0.3628 0.093 Uiso 1 1 calc R
H2B H 0.2309 0.6178 0.3736 0.093 Uiso 1 1 calc R
C3 C 0.2847(4) 0.45622(12) 0.39227(10) 0.0556(4) Uani 1 1 d .
C4 C -0.0353(4) 0.36728(12) 0.49932(9) 0.0569(4) Uani 1 1 d .
H4 H -0.0921 0.3128 0.4661 0.068 Uiso 1 1 calc R
C5 C -0.1332(6) 0.37337(17) 0.57646(12) 0.0771(6) Uani 1 1 d .
H5 H -0.2565 0.3224 0.5951 0.093 Uiso 1 1 calc R
C6 C -0.0506(6) 0.4535(2) 0.62547(12) 0.0868(7) Uani 1 1 d .
H6 H -0.1192 0.4566 0.6769 0.104 Uiso 1 1 calc R
C7 C 0.1320(5) 0.52934(19) 0.59961(13) 0.0803(6) Uani 1 1 d .
H7 H 0.1880 0.5834 0.6333 0.096 Uiso 1 1 calc R
C8 C 0.2329(3) 0.52470(12) 0.52240(11) 0.0568(4) Uani 1 1 d .
C9 C 0.1479(3) 0.44347(11) 0.47271(9) 0.0466(3) Uani 1 1 d .
C10 C 0.0908(4) 0.42842(15) 0.32527(9) 0.0627(5) Uani 1 1 d .
C11 C -0.1017(9) 0.2865(2) 0.25227(16) 0.1132(11) Uani 1 1 d .
H11A H -0.2802 0.2756 0.2768 0.170 Uiso 1 1 calc R
H11B H -0.0341 0.2209 0.2314 0.170 Uiso 1 1 calc R
H11C H -0.1203 0.3367 0.2100 0.170 Uiso 1 1 calc R
H1 H 0.632(5) 0.5779(15) 0.4928(10) 0.066(5) Uiso 1 1 d .
H3 H 0.452(5) 0.4085(14) 0.3882(10) 0.057(5) Uiso 1 1 d .
H1O H 0.538(7) 0.737(3) 0.507(2) 0.108(9) Uiso 1 1 d .

loop_
_atom_site_aniso_label
_atom_site_aniso_U_11
_atom_site_aniso_U_22
_atom_site_aniso_U_33
_atom_site_aniso_U_23
_atom_site_aniso_U_13
_atom_site_aniso_U_12
O1 0.0447(7) 0.0467(7) 0.218(2) -0.0313(9) 0.0055(11) -0.0014(5)
O10 0.1265(16) 0.1085(12) 0.0798(9) 0.0038(8) -0.0298(11) 0.0319(12)
O11 0.1152(14) 0.0729(8) 0.0869(9) -0.0077(7) -0.0272(10) -0.0051(9)
C1 0.0368(8) 0.0448(8) 0.1268(16) -0.0149(9) -0.0040(9) 0.0045(6)
C2 0.0643(12) 0.0592(10) 0.1080(15) 0.0189(10) 0.0170(11) -0.0052(9)
C3 0.0495(9) 0.0508(8) 0.0664(9) 0.0027(7) 0.0049(7) 0.0069(7)
C4 0.0656(10) 0.0455(7) 0.0596(8) 0.0032(6) -0.0008(7) -0.0011(7)
C5 0.0918(15) 0.0749(12) 0.0646(10) 0.0123(9) 0.0116(11) -0.0053(12)
C6 0.0989(17) 0.1034(17) 0.0580(9) -0.0054(10) 0.0036(11) 0.0011(15)
C7 0.0773(13) 0.0897(14) 0.0739(11) -0.0312(10) -0.0153(10) 0.0054(12)
C8 0.0422(8) 0.0517(8) 0.0764(10) -0.0106(7) -0.0105(7) 0.0067(6)
C9 0.0433(7) 0.0414(7) 0.0551(7) -0.0004(6) -0.0047(6) 0.0062(5)
C10 0.0652(11) 0.0722(10) 0.0506(8) 0.0063(7) 0.0085(8) 0.0097(9)
C11 0.133(3) 0.122(2) 0.0843(15) -0.0203(14) -0.0203(17) -0.028(2)

loop_
_atom_type_symbol
_atom_type_description
_atom_type_scat_dispersion_real
_atom_type_scat_dispersion_imag
_atom_type_scat_source
C C 0.0181 0.0091 'International Tables Vol C Tables 4.2.6.8 and 6.1.1.4'
H H 0.0000 0.0000 'International Tables Vol C Tables 4.2.6.8 and 6.1.1.4'
O O 0.0492 0.0322 'International Tables Vol C Tables 4.2.6.8 and 6.1.1.4'

loop_
_geom_angle_atom_site_label_1
_geom_angle_atom_site_label_2
_geom_angle_atom_site_label_3
_geom_angle
C10 O11 C11 117.8(2)
O1 C1 C8 111.74(17)
O1 C1 C2 113.55(19)
C8 C1 C2 102.41(15)
C1 C2 C3 105.08(15)
C10 C3 C9 112.41(14)
C10 C3 C2 114.63(15)
C9 C3 C2 101.99(13)
C9 C4 C5 118.82(16)
C6 C5 C4 120.8(2)
C5 C6 C7 120.80(19)
C6 C7 C8 119.36(17)
C9 C8 C7 119.70(18)
C9 C8 C1 111.00(17)
C7 C8 C1 129.30(17)
C4 C9 C8 120.54(16)
C4 C9 C3 129.87(14)
C8 C9 C3 109.59(15)
O10 C10 O11 123.4(2)
O10 C10 C3 125.01(19)
O11 C10 C3 111.52(15)

loop_
_geom_bond_atom_site_label_1
_geom_bond_atom_site_label_2
_geom_bond_distance
O1 C1 1.419(2)
O10 C10 1.194(2)
O11 C10 1.317(2)
O11 C11 1.446(3)
C1 C8 1.491(3)
C1 C2 1.527(3)
C2 C3 1.537(2)
C3 C10 1.505(3)
C3 C9 1.517(2)
C4 C9 1.380(2)
C4 C5 1.386(3)
C5 C6 1.368(3)
C6 C7 1.371(4)
C7 C8 1.392(3)
C8 C9 1.389(2)
